data_7047546
loop_
_publ_author_name
'Thammavongsy, Zachary'
'Cunningham, Drew W.'
'Sutthirat, Natwara'
'Eisenhart, Reed J.'
'Ziller, Joseph W.'
'Yang, Jenny Y.'

_publ_section_title
;
 Adaptable ligand donor strength: tracking transannular bond interactions
 in tris(2-pyridylmethyl)-azaphosphatrane (TPAP).
;
_journal_issue 39
_journal_name_full 'Dalton transactions (Cambridge, England : 2003)'
_journal_page_first 14101
_journal_page_last 14110
_journal_paper_doi 10.1039/c8dt03180k
_journal_volume 47
_journal_year 2018
_chemical_formula_sum 'C32 H42 N7 Ni P'
_chemical_formula_weight 614.40
_chemical_name_common '[NiTPAP(COD)]'
_chemical_name_systematic '[NiTPAP(COD)]'
_space_group_crystal_system monoclinic
_space_group_IT_number 14
_space_group_name_Hall '-P 2ybc'
_space_group_name_H-M_alt 'P 1 21/c 1'
_symmetry_space_group_name_Hall '-P 2ybc'
_symmetry_space_group_name_H-M 'P 1 21/c 1'
_atom_sites_solution_hydrogens geom
_atom_sites_solution_primary dual
_atom_sites_solution_secondary difmap
_audit_creation_method SHELXL-2014/7
_audit_update_record
;
2018-03-02 deposited with the CCDC.
2018-09-14 downloaded from the CCDC.
;
_cell_angle_alpha 90
_cell_angle_beta 106.0248(9)
_cell_angle_gamma 90
_cell_formula_units_Z 4
_cell_length_a 9.5307(6)
_cell_length_b 28.5152(19)
_cell_length_c 11.3412(8)
_cell_measurement_reflns_used 7495
_cell_measurement_temperature 133(2)
_cell_measurement_theta_max 25.84
_cell_measurement_theta_min 2.34
_cell_volume 2962.4(3)
_computing_cell_refinement 'Bruker SAINT 8.34a, 2013'
_computing_data_collection 'Bruker APEX2 2014.1-1, 2014'
_computing_data_reduction 'Bruker SAINT 8.34a, 2013'
_computing_molecular_graphics 'Bruker SHELXTL'
_computing_publication_material 'Bruker SHELXTL'
_computing_structure_refinement 'SHELXL-2014/7 (Sheldrick, 2014)'
_computing_structure_solution 'Bruker SHELXTL 2014/4'
_diffrn_ambient_temperature 133(2)
_diffrn_measured_fraction_theta_full 1.000
_diffrn_measured_fraction_theta_max 0.996
_diffrn_measurement_device_type 'Bruker SMART APEX II CCD'
_diffrn_measurement_method '\f and \w scans'
_diffrn_radiation_type MoK\a
_diffrn_radiation_wavelength 0.71073
_diffrn_reflns_av_R_equivalents 0.0422
_diffrn_reflns_av_unetI/netI 0.0318
_diffrn_reflns_Laue_measured_fraction_full 1.000
_diffrn_reflns_Laue_measured_fraction_max 0.996
_diffrn_reflns_limit_h_max 11
_diffrn_reflns_limit_h_min -11
_diffrn_reflns_limit_k_max 35
_diffrn_reflns_limit_k_min -35
_diffrn_reflns_limit_l_max 14
_diffrn_reflns_limit_l_min -14
_diffrn_reflns_number 32225
_diffrn_reflns_point_group_measured_fraction_full 1.000
_diffrn_reflns_point_group_measured_fraction_max 0.996
_diffrn_reflns_theta_full 25.500
_diffrn_reflns_theta_max 26.412
_diffrn_reflns_theta_min 1.428
_diffrn_source 'fine-focus sealed tube'
_exptl_absorpt_coefficient_mu 0.744
_exptl_absorpt_correction_T_max 0.8013
_exptl_absorpt_correction_T_min 0.7475
_exptl_absorpt_correction_type multi-scan
_exptl_absorpt_process_details 'Bruker SADABS 2014/5'
_exptl_crystal_colour green
_exptl_crystal_density_diffrn 1.378
_exptl_crystal_density_meas ?
_exptl_crystal_density_method not_measured
_exptl_crystal_description prism
_exptl_crystal_F_000 1304
_exptl_crystal_recrystallization_method 'Re-crystallisation from solvent: Diethyl Ether'
_exptl_crystal_size_max 0.182
_exptl_crystal_size_mid 0.137
_exptl_crystal_size_min 0.125
_refine_diff_density_max 0.400
_refine_diff_density_min -0.260
_refine_diff_density_rms 0.057
_refine_ls_extinction_method none
_refine_ls_goodness_of_fit_ref 1.042
_refine_ls_hydrogen_treatment constr
_refine_ls_matrix_type full
_refine_ls_number_parameters 370
_refine_ls_number_reflns 6048
_refine_ls_number_restraints 0
_refine_ls_restrained_S_all 1.042
_refine_ls_R_factor_all 0.0449
_refine_ls_R_factor_gt 0.0331
_refine_ls_shift/su_max 0.002
_refine_ls_shift/su_mean 0.000
_refine_ls_structure_factor_coef Fsqd
_refine_ls_weighting_details 'w=1/[\s^2^(Fo^2^)+(0.0380P)^2^+1.3668P] where P=(Fo^2^+2Fc^2^)/3'
_refine_ls_weighting_scheme calc
_refine_ls_wR_factor_gt 0.0764
_refine_ls_wR_factor_ref 0.0819
_reflns_Friedel_coverage 0.000
_reflns_number_gt 4981
_reflns_number_total 6048
_reflns_threshold_expression 'I > 2\s(I)'
_cod_data_source_file c8dt03180k2.cif
_cod_data_source_block jyy18
_cod_depositor_comments
;
The following automatic conversions were performed:

'_exptl_crystal_density_meas' value 'not_measured' was changed to '?'
- the value is perceived as not measured.

Automatic conversion script
Id: cif_fix_values 4973 2017-02-22 13:04:09Z antanas 

 Adding full bibliography for 7047545--7047550.cif.
;
_cod_database_code 7047546
_shelx_shelxl_version_number 2014/7
_shelx_space_group_comment
; 
The symmetry employed for this shelxl refinement is uniquely defined 
by the following loop, which should always be used as a source of 
symmetry information in preference to the above space-group names. 
They are only intended as comments. 
;
_shelx_estimated_absorpt_t_min 0.876
_shelx_estimated_absorpt_t_max 0.913
_exptl_absorpt_special_details
; 
Reflections not merged 
32647 Corrected reflections written to file jyy18s.hkl 
Estimated minimum and maximum transmission:  0.7475  0.8013 
The ratio (0.9329) of these values is more reliable than their absolute values 
Additional spherical absorption correction applied with mu*r =  0.1500 
Lambda/2 correction factor = 0.00150 
;

loop_
_space_group_symop_operation_xyz
'x, y, z'
'-x, y+1/2, -z+1/2'
'-x, -y, -z'
'x, -y-1/2, z-1/2'

loop_
_atom_site_label
_atom_site_type_symbol
_atom_site_fract_x
_atom_site_fract_y
_atom_site_fract_z
_atom_site_U_iso_or_equiv
_atom_site_adp_type
_atom_site_occupancy
_atom_site_site_symmetry_order
_atom_site_calc_flag
_atom_site_refinement_flags_posn
_atom_site_refinement_flags_adp
Ni1 Ni 0.35188(3) 0.89633(2) 0.99843(2) 0.01682(8) Uani 1 1 d . .
P1 P 0.48284(5) 0.86046(2) 0.89808(4) 0.01415(11) Uani 1 1 d . .
N1 N 0.73824(17) 0.79882(6) 0.80617(15) 0.0194(4) Uani 1 1 d . .
N2 N 0.66029(16) 0.86575(5) 0.98415(14) 0.0166(3) Uani 1 1 d . .
N3 N 0.49972(17) 0.87680(5) 0.75881(14) 0.0167(3) Uani 1 1 d . .
N4 N 0.45011(16) 0.80201(5) 0.87666(14) 0.0159(3) Uani 1 1 d . .
N5 N 0.48947(18) 0.88367(6) 1.16361(15) 0.0197(4) Uani 1 1 d . .
N6 N 0.2037(2) 0.92624(7) 0.50745(17) 0.0328(4) Uani 1 1 d . .
N7 N 0.22274(19) 0.71654(6) 0.97890(16) 0.0284(4) Uani 1 1 d . .
C1 C 0.8342(2) 0.81225(7) 0.92346(18) 0.0198(4) Uani 1 1 d . .
H1A H 0.8942 0.8391 0.9108 0.024 Uiso 1 1 calc R U
H1B H 0.9015 0.7858 0.9553 0.024 Uiso 1 1 calc R U
C2 C 0.7589(2) 0.82573(7) 1.02037(17) 0.0186(4) Uani 1 1 d . .
H2A H 0.7026 0.7985 1.0367 0.022 Uiso 1 1 calc R U
H2B H 0.8339 0.8335 1.0975 0.022 Uiso 1 1 calc R U
C3 C 0.7074(2) 0.83178(7) 0.70600(18) 0.0205(4) Uani 1 1 d . .
H3A H 0.6409 0.8165 0.6335 0.025 Uiso 1 1 calc R U
H3B H 0.7997 0.8386 0.6855 0.025 Uiso 1 1 calc R U
C4 C 0.6386(2) 0.87877(7) 0.72737(18) 0.0191(4) Uani 1 1 d . .
H4A H 0.7099 0.8956 0.7941 0.023 Uiso 1 1 calc R U
H4B H 0.6238 0.8979 0.6521 0.023 Uiso 1 1 calc R U
C5 C 0.6408(2) 0.75958(7) 0.80042(18) 0.0210(4) Uani 1 1 d . .
H5A H 0.6731 0.7417 0.8781 0.025 Uiso 1 1 calc R U
H5B H 0.6488 0.7385 0.7332 0.025 Uiso 1 1 calc R U
C6 C 0.4818(2) 0.77306(7) 0.77967(18) 0.0186(4) Uani 1 1 d . .
H6A H 0.4493 0.7903 0.7011 0.022 Uiso 1 1 calc R U
H6B H 0.4231 0.7440 0.7711 0.022 Uiso 1 1 calc R U
C7 C 0.6854(2) 0.90431(7) 1.07293(17) 0.0184(4) Uani 1 1 d . .
H7A H 0.6324 0.9325 1.0331 0.022 Uiso 1 1 calc R U
H7B H 0.7909 0.9119 1.0992 0.022 Uiso 1 1 calc R U
C8 C 0.6351(2) 0.89199(7) 1.18390(18) 0.0196(4) Uani 1 1 d . .
C9 C 0.7333(2) 0.88705(7) 1.29894(19) 0.0241(5) Uani 1 1 d . .
H9A H 0.8336 0.8942 1.3106 0.029 Uiso 1 1 calc R U
C10 C 0.6848(3) 0.87169(8) 1.3971(2) 0.0300(5) Uani 1 1 d . .
H10A H 0.7509 0.8675 1.4760 0.036 Uiso 1 1 calc R U
C11 C 0.5378(3) 0.86265(8) 1.37668(19) 0.0297(5) Uani 1 1 d . .
H11A H 0.5009 0.8519 1.4416 0.036 Uiso 1 1 calc R U
C12 C 0.4451(2) 0.86936(7) 1.26097(19) 0.0254(5) Uani 1 1 d . .
H12A H 0.3440 0.8636 1.2490 0.031 Uiso 1 1 calc R U
C13 C 0.3656(2) 0.87871(7) 0.65989(17) 0.0184(4) Uani 1 1 d . .
H13A H 0.2842 0.8685 0.6923 0.022 Uiso 1 1 calc R U
H13B H 0.3731 0.8559 0.5961 0.022 Uiso 1 1 calc R U
C14 C 0.3275(2) 0.92613(7) 0.59982(18) 0.0200(4) Uani 1 1 d . .
C15 C 0.4112(2) 0.96593(7) 0.63678(19) 0.0239(4) Uani 1 1 d . .
H15A H 0.4982 0.9645 0.7025 0.029 Uiso 1 1 calc R U
C16 C 0.3662(3) 1.00780(8) 0.5764(2) 0.0323(5) Uani 1 1 d . .
H16A H 0.4221 1.0356 0.5997 0.039 Uiso 1 1 calc R U
C17 C 0.2393(3) 1.00861(9) 0.4823(2) 0.0405(6) Uani 1 1 d . .
H17A H 0.2053 1.0369 0.4396 0.049 Uiso 1 1 calc R U
C18 C 0.1628(3) 0.96747(9) 0.4516(2) 0.0406(6) Uani 1 1 d . .
H18A H 0.0752 0.9683 0.3865 0.049 Uiso 1 1 calc R U
C19 C 0.3955(2) 0.77628(7) 0.96462(17) 0.0191(4) Uani 1 1 d . .
H19A H 0.3831 0.7983 1.0284 0.023 Uiso 1 1 calc R U
H19B H 0.4695 0.7528 1.0054 0.023 Uiso 1 1 calc R U
C20 C 0.2518(2) 0.75134(7) 0.91021(18) 0.0191(4) Uani 1 1 d . .
C21 C 0.1562(2) 0.76443(7) 0.79847(18) 0.0202(4) Uani 1 1 d . .
H21A H 0.1819 0.7885 0.7504 0.024 Uiso 1 1 calc R U
C22 C 0.0237(2) 0.74185(7) 0.75869(19) 0.0235(4) Uani 1 1 d . .
H22A H -0.0438 0.7503 0.6832 0.028 Uiso 1 1 calc R U
C23 C -0.0093(2) 0.70667(7) 0.8305(2) 0.0271(5) Uani 1 1 d . .
H23A H -0.1005 0.6909 0.8062 0.033 Uiso 1 1 calc R U
C24 C 0.0931(2) 0.69509(8) 0.9378(2) 0.0327(5) Uani 1 1 d . .
H24A H 0.0708 0.6704 0.9859 0.039 Uiso 1 1 calc R U
C25 C 0.3028(2) 0.96388(7) 0.91653(19) 0.0224(4) Uani 1 1 d . .
H25A H 0.3781 0.9766 0.8787 0.027 Uiso 1 1 calc R U
C26 C 0.3384(2) 0.96760(7) 1.0427(2) 0.0229(4) Uani 1 1 d . .
H26A H 0.4350 0.9828 1.0804 0.028 Uiso 1 1 calc R U
C27 C 0.2319(2) 0.97105(8) 1.1194(2) 0.0285(5) Uani 1 1 d . .
H27A H 0.1903 1.0031 1.1116 0.034 Uiso 1 1 calc R U
H27B H 0.2853 0.9661 1.2067 0.034 Uiso 1 1 calc R U
C28 C 0.1061(2) 0.93523(8) 1.0824(2) 0.0285(5) Uani 1 1 d . .
H28A H 0.0703 0.9283 1.1546 0.034 Uiso 1 1 calc R U
H28B H 0.0245 0.9493 1.0184 0.034 Uiso 1 1 calc R U
C29 C 0.1517(2) 0.88952(7) 1.0337(2) 0.0242(5) Uani 1 1 d . .
H29A H 0.1408 0.8609 1.0813 0.029 Uiso 1 1 calc R U
C30 C 0.1384(2) 0.88180(7) 0.9100(2) 0.0229(4) Uani 1 1 d . .
H30A H 0.1199 0.8483 0.8840 0.027 Uiso 1 1 calc R U
C31 C 0.0749(2) 0.91703(8) 0.8093(2) 0.0263(5) Uani 1 1 d . .
H31A H -0.0309 0.9204 0.8004 0.032 Uiso 1 1 calc R U
H31B H 0.0864 0.9048 0.7308 0.032 Uiso 1 1 calc R U
C32 C 0.1475(2) 0.96562(8) 0.8340(2) 0.0279(5) Uani 1 1 d . .
H32A H 0.1481 0.9801 0.7548 0.034 Uiso 1 1 calc R U
H32B H 0.0883 0.9859 0.8726 0.034 Uiso 1 1 calc R U

loop_
_atom_site_aniso_label
_atom_site_aniso_U_11
_atom_site_aniso_U_22
_atom_site_aniso_U_33
_atom_site_aniso_U_23
_atom_site_aniso_U_13
_atom_site_aniso_U_12
Ni1 0.01497(13) 0.01733(14) 0.01952(14) -0.00157(10) 0.00705(10) -0.00008(10)
P1 0.0141(2) 0.0138(2) 0.0154(2) 0.00042(19) 0.00538(18) -0.00028(18)
N1 0.0198(8) 0.0198(9) 0.0182(8) 0.0016(7) 0.0047(7) 0.0014(7)
N2 0.0154(8) 0.0169(8) 0.0178(8) -0.0027(6) 0.0053(6) -0.0005(6)
N3 0.0162(8) 0.0178(8) 0.0168(8) 0.0029(6) 0.0056(7) 0.0001(6)
N4 0.0188(8) 0.0146(8) 0.0158(8) -0.0006(6) 0.0069(6) -0.0015(6)
N5 0.0233(9) 0.0181(8) 0.0193(9) -0.0014(7) 0.0086(7) 0.0019(7)
N6 0.0357(11) 0.0292(11) 0.0274(10) 0.0058(8) -0.0016(8) 0.0068(8)
N7 0.0269(10) 0.0264(10) 0.0282(10) 0.0089(8) 0.0011(8) -0.0095(8)
C1 0.0150(9) 0.0220(10) 0.0219(10) 0.0001(8) 0.0042(8) 0.0029(8)
C2 0.0156(9) 0.0215(10) 0.0175(10) 0.0021(8) 0.0025(8) 0.0026(8)
C3 0.0200(10) 0.0251(11) 0.0184(10) 0.0013(8) 0.0091(8) 0.0025(8)
C4 0.0202(10) 0.0206(10) 0.0188(10) 0.0030(8) 0.0091(8) -0.0007(8)
C5 0.0253(11) 0.0175(10) 0.0200(10) -0.0009(8) 0.0059(8) 0.0035(8)
C6 0.0214(10) 0.0149(9) 0.0191(10) -0.0021(8) 0.0050(8) -0.0020(8)
C7 0.0159(9) 0.0190(10) 0.0190(10) -0.0024(8) 0.0024(8) -0.0023(7)
C8 0.0229(10) 0.0142(9) 0.0217(10) -0.0044(8) 0.0062(8) 0.0016(8)
C9 0.0264(11) 0.0211(11) 0.0237(11) -0.0056(8) 0.0051(9) 0.0052(8)
C10 0.0420(14) 0.0283(12) 0.0178(11) -0.0008(9) 0.0050(10) 0.0115(10)
C11 0.0440(14) 0.0290(12) 0.0200(11) 0.0022(9) 0.0155(10) 0.0091(10)
C12 0.0308(12) 0.0247(11) 0.0247(11) -0.0002(9) 0.0143(9) 0.0015(9)
C13 0.0183(10) 0.0183(10) 0.0178(10) 0.0009(8) 0.0038(8) 0.0008(8)
C14 0.0242(10) 0.0202(10) 0.0171(10) 0.0013(8) 0.0084(8) 0.0049(8)
C15 0.0258(11) 0.0226(11) 0.0266(11) 0.0025(9) 0.0128(9) 0.0027(9)
C16 0.0403(14) 0.0183(11) 0.0432(14) 0.0049(10) 0.0200(11) 0.0036(9)
C17 0.0535(16) 0.0277(13) 0.0416(15) 0.0162(11) 0.0153(13) 0.0167(11)
C18 0.0488(15) 0.0334(13) 0.0314(13) 0.0097(11) -0.0025(11) 0.0133(12)
C19 0.0209(10) 0.0184(10) 0.0176(10) 0.0032(8) 0.0045(8) -0.0031(8)
C20 0.0206(10) 0.0163(10) 0.0209(10) 0.0004(8) 0.0065(8) -0.0017(8)
C21 0.0235(10) 0.0177(10) 0.0203(10) 0.0009(8) 0.0073(8) -0.0006(8)
C22 0.0236(11) 0.0227(11) 0.0222(11) -0.0033(8) 0.0028(8) 0.0006(8)
C23 0.0233(11) 0.0241(11) 0.0326(12) -0.0033(9) 0.0054(9) -0.0074(9)
C24 0.0335(12) 0.0261(12) 0.0366(13) 0.0076(10) 0.0062(10) -0.0126(10)
C25 0.0220(10) 0.0137(9) 0.0327(12) 0.0002(8) 0.0097(9) 0.0000(8)
C26 0.0193(10) 0.0157(10) 0.0344(12) -0.0045(9) 0.0083(9) 0.0002(8)
C27 0.0258(11) 0.0284(12) 0.0328(12) -0.0109(10) 0.0103(9) 0.0039(9)
C28 0.0195(10) 0.0379(13) 0.0319(12) -0.0088(10) 0.0137(9) 0.0010(9)
C29 0.0162(10) 0.0281(11) 0.0318(12) -0.0028(9) 0.0122(9) -0.0041(8)
C30 0.0128(9) 0.0226(11) 0.0337(12) -0.0050(9) 0.0071(9) -0.0047(8)
C31 0.0162(10) 0.0334(12) 0.0280(11) -0.0061(9) 0.0037(9) 0.0019(9)
C32 0.0226(11) 0.0280(11) 0.0326(12) 0.0023(9) 0.0066(9) 0.0065(9)

loop_
_atom_type_symbol
_atom_type_description
_atom_type_scat_dispersion_real
_atom_type_scat_dispersion_imag
_atom_type_scat_source
C C 0.0033 0.0016 'International Tables Vol C Tables 4.2.6.8 and 6.1.1.4'
H H 0.0000 0.0000 'International Tables Vol C Tables 4.2.6.8 and 6.1.1.4'
N N 0.0061 0.0033 'International Tables Vol C Tables 4.2.6.8 and 6.1.1.4'
P P 0.1023 0.0942 'International Tables Vol C Tables 4.2.6.8 and 6.1.1.4'
Ni Ni 0.3393 1.1124 'International Tables Vol C Tables 4.2.6.8 and 6.1.1.4'

loop_
_geom_angle_atom_site_label_1
_geom_angle_atom_site_label_2
_geom_angle_atom_site_label_3
_geom_angle
N5 Ni1 C30 136.72(8)
N5 Ni1 C29 101.74(8)
C30 Ni1 C29 39.55(8)
N5 Ni1 C26 91.04(7)
C30 Ni1 C26 101.22(8)
C29 Ni1 C26 85.65(8)
N5 Ni1 C25 125.36(7)
C30 Ni1 C25 84.31(8)
C29 Ni1 C25 93.80(8)
C26 Ni1 C25 38.00(8)
N5 Ni1 P1 94.76(5)
C30 Ni1 P1 106.64(6)
C29 Ni1 P1 139.09(6)
C26 Ni1 P1 131.56(6)
C25 Ni1 P1 106.66(6)
N3 P1 N4 101.36(8)
N3 P1 N2 100.03(8)
N4 P1 N2 106.35(8)
N3 P1 Ni1 125.20(6)
N4 P1 Ni1 115.38(6)
N2 P1 Ni1 106.33(6)
N3 P1 N1 66.15(6)
N4 P1 N1 64.35(6)
N2 P1 N1 62.65(6)
Ni1 P1 N1 166.82(3)
C3 N1 C1 119.56(16)
C3 N1 C5 118.75(16)
C1 N1 C5 118.92(16)
C3 N1 P1 84.06(10)
C1 N1 P1 84.56(10)
C5 N1 P1 84.74(10)
C2 N2 C7 114.96(15)
C2 N2 P1 123.28(13)
C7 N2 P1 113.99(12)
C13 N3 C4 118.23(15)
C13 N3 P1 116.15(12)
C4 N3 P1 124.18(13)
C19 N4 C6 114.71(15)
C19 N4 P1 119.05(12)
C6 N4 P1 126.10(12)
C12 N5 C8 116.66(18)
C12 N5 Ni1 123.23(14)
C8 N5 Ni1 120.01(13)
C18 N6 C14 116.6(2)
C20 N7 C24 117.08(18)
N1 C1 C2 115.35(15)
N2 C2 C1 112.92(16)
N1 C3 C4 116.53(16)
N3 C4 C3 117.24(16)
N1 C5 C6 114.40(16)
N4 C6 C5 115.35(16)
N2 C7 C8 111.69(15)
N5 C8 C9 122.17(19)
N5 C8 C7 116.33(17)
C9 C8 C7 121.42(18)
C8 C9 C10 119.9(2)
C11 C10 C9 118.2(2)
C12 C11 C10 119.2(2)
N5 C12 C11 123.9(2)
N3 C13 C14 115.65(16)
N6 C14 C15 122.87(19)
N6 C14 C13 113.78(17)
C15 C14 C13 123.34(18)
C14 C15 C16 118.9(2)
C17 C16 C15 119.0(2)
C18 C17 C16 118.3(2)
N6 C18 C17 124.3(2)
N4 C19 C20 114.47(16)
N7 C20 C21 122.72(18)
N7 C20 C19 114.86(17)
C21 C20 C19 122.41(17)
C22 C21 C20 118.90(18)
C21 C22 C23 118.90(19)
C24 C23 C22 118.37(19)
N7 C24 C23 124.0(2)
C26 C25 C32 123.73(19)
C26 C25 Ni1 69.90(12)
C32 C25 Ni1 110.91(13)
C25 C26 C27 126.14(19)
C25 C26 Ni1 72.09(11)
C27 C26 Ni1 107.15(14)
C26 C27 C28 113.27(17)
C29 C28 C27 112.76(16)
C30 C29 C28 123.0(2)
C30 C29 Ni1 69.57(11)
C28 C29 Ni1 111.16(14)
C29 C30 C31 124.14(19)
C29 C30 Ni1 70.88(12)
C31 C30 Ni1 111.77(13)
C30 C31 C32 113.17(17)
C25 C32 C31 113.29(17)

loop_
_geom_bond_atom_site_label_1
_geom_bond_atom_site_label_2
_geom_bond_distance
Ni1 N5 2.0008(17)
Ni1 C30 2.047(2)
Ni1 C29 2.0636(19)
Ni1 C26 2.1057(19)
Ni1 C25 2.134(2)
Ni1 P1 2.1642(5)
P1 N3 1.6965(16)
P1 N4 1.7007(16)
P1 N2 1.7101(16)
P1 N1 3.3915(17)
N1 C3 1.441(2)
N1 C1 1.443(2)
N1 C5 1.444(2)
N2 C2 1.463(2)
N2 C7 1.465(2)
N3 C13 1.450(2)
N3 C4 1.464(2)
N4 C19 1.446(2)
N4 C6 1.472(2)
N5 C12 1.350(3)
N5 C8 1.363(3)
N6 C18 1.341(3)
N6 C14 1.344(3)
N7 C20 1.337(3)
N7 C24 1.341(3)
C1 C2 1.519(3)
C3 C4 1.540(3)
C5 C6 1.518(3)
C7 C8 1.507(3)
C8 C9 1.387(3)
C9 C10 1.389(3)
C10 C11 1.380(3)
C11 C12 1.378(3)
C13 C14 1.513(3)
C14 C15 1.384(3)
C15 C16 1.384(3)
C16 C17 1.375(3)
C17 C18 1.374(4)
C19 C20 1.515(3)
C20 C21 1.392(3)
C21 C22 1.378(3)
C22 C23 1.382(3)
C23 C24 1.374(3)
C25 C26 1.381(3)
C25 C32 1.519(3)
C26 C27 1.512(3)
C27 C28 1.543(3)
C28 C29 1.525(3)
C29 C30 1.391(3)
C30 C31 1.516(3)
C31 C32 1.539(3)
